data_7230034
loop_
_publ_author_name
'Owczarek, Magdalena'
'Szklarz, Przemys\/law'
'Moskwa, Marcin'
'Jakubas, Ryszard'

_publ_section_title
;
 Morpholinium chloroindate(iii) complex: a rare acentric structural
 arrangement leading to piezoelectric properties
;
_journal_issue 6
_journal_name_full CrystEngComm
_journal_page_first 703
_journal_paper_doi 10.1039/C7CE01756A
_journal_volume 20
_journal_year 2018
_chemical_formula_moiety 'C4 H10 Cl5 In N O, C4 H10 N O'
_chemical_formula_sum 'C8 H20 Cl5 In N2 O2'
_chemical_formula_weight 468.33
_space_group_crystal_system orthorhombic
_space_group_IT_number 36
_space_group_name_Hall 'C 2c -2'
_space_group_name_H-M_alt 'C m c 21'
_symmetry_space_group_name_Hall 'C 2c -2'
_symmetry_space_group_name_H-M 'C m c 21'
_atom_sites_solution_hydrogens geom
_audit_creation_date 2017-03-03
_audit_creation_method
;
Olex2 1.2
(compiled 2017.03.02 svn.r3394 for OlexSys, GUI svn.r5324)
;
_audit_update_record
;
2017-06-22 deposited with the CCDC.
2018-01-10 downloaded from the CCDC.
;
_cell_angle_alpha 90
_cell_angle_beta 90
_cell_angle_gamma 90
_cell_formula_units_Z 16
_cell_length_a 32.227(9)
_cell_length_b 14.685(6)
_cell_length_c 14.001(6)
_cell_measurement_reflns_used 18240
_cell_measurement_temperature 100(2)
_cell_measurement_theta_max 28.6750
_cell_measurement_theta_min 2.7576
_cell_volume 6626(4)
_computing_cell_refinement
;
CrysAlis RED, Oxford Diffraction Ltd.,
Version 1.171.33.32 (release 27-01-2009 CrysAlis171 .NET)
(compiled Jan 27 2009,14:17:37)
;
_computing_data_collection
;
CrysAlis CCD, Oxford Diffraction Ltd.,
Version 1.171.33.32 (release 27-01-2009 CrysAlis171 .NET)
(compiled Jan 27 2009,14:17:37)
;
_computing_data_reduction
;
CrysAlis RED, Oxford Diffraction Ltd.,
Version 1.171.33.32 (release 27-01-2009 CrysAlis171 .NET)
(compiled Jan 27 2009,14:17:37)
;
_computing_structure_refinement 'ShelXL (Sheldrick, 2015)'
_computing_structure_solution 'SHELXS-97 (Sheldrick, 1990)'
_diffrn_ambient_temperature 100
_diffrn_measured_fraction_theta_full 0.998
_diffrn_measured_fraction_theta_max 0.962
_diffrn_measurement_device_type 'Goniometer KM4/Xcalibur, detector: Sapphire2 (large Be window)'
_diffrn_radiation_type MoK\a
_diffrn_radiation_wavelength 0.71073
_diffrn_reflns_av_R_equivalents 0.0250
_diffrn_reflns_av_unetI/netI 0.0234
_diffrn_reflns_Laue_measured_fraction_full 0.998
_diffrn_reflns_Laue_measured_fraction_max 0.962
_diffrn_reflns_limit_h_max 39
_diffrn_reflns_limit_h_min -41
_diffrn_reflns_limit_k_max 19
_diffrn_reflns_limit_k_min -19
_diffrn_reflns_limit_l_max 17
_diffrn_reflns_limit_l_min -18
_diffrn_reflns_number 23654
_diffrn_reflns_point_group_measured_fraction_full 0.891
_diffrn_reflns_point_group_measured_fraction_max 0.842
_diffrn_reflns_theta_full 25.242
_diffrn_reflns_theta_max 28.739
_diffrn_reflns_theta_min 2.763
_exptl_absorpt_coefficient_mu 2.228
_exptl_absorpt_correction_T_max 0.820
_exptl_absorpt_correction_T_min 0.631
_exptl_absorpt_correction_type analytical
_exptl_absorpt_process_details
;
CrysAlis RED, Oxford Diffraction Ltd.,
Version 1.171.33.32 (release 27-01-2009 CrysAlis171 .NET)
(compiled Jan 27 2009,14:17:37)
Analytical numeric absorption correction using a multifaceted crystal
            model based on expressions derived by R.C. Clark & J.S. Reid.
(Clark, R. C. & Reid, J. S. (1995). Acta Cryst. A51, 887-897)
;
_exptl_crystal_colour colorless
_exptl_crystal_density_diffrn 1.878
_exptl_crystal_density_method 'not measured'
_exptl_crystal_description block
_exptl_crystal_F_000 3712
_exptl_crystal_size_max 0.2607
_exptl_crystal_size_mid 0.2325
_exptl_crystal_size_min 0.1077
_refine_diff_density_max 0.908
_refine_diff_density_min -0.466
_refine_diff_density_rms 0.079
_refine_ls_abs_structure_details
;
 Flack x determined using 2683 quotients [(I+)-(I-)]/[(I+)+(I-)]
 (Parsons and Flack (2004), Acta Cryst. A60, s61).
;
_refine_ls_abs_structure_Flack 0.028(11)
_refine_ls_extinction_method none
_refine_ls_goodness_of_fit_ref 0.985
_refine_ls_hydrogen_treatment constr
_refine_ls_matrix_type full
_refine_ls_number_parameters 337
_refine_ls_number_reflns 7360
_refine_ls_number_restraints 1
_refine_ls_restrained_S_all 0.985
_refine_ls_R_factor_all 0.0216
_refine_ls_R_factor_gt 0.0194
_refine_ls_shift/su_max 0.002
_refine_ls_shift/su_mean 0.000
_refine_ls_structure_factor_coef Fsqd
_refine_ls_weighting_details 'w=1/[\s^2^(Fo^2^)+(0.0254P)^2^] where P=(Fo^2^+2Fc^2^)/3'
_refine_ls_weighting_scheme calc
_refine_ls_wR_factor_gt 0.0426
_refine_ls_wR_factor_ref 0.0430
_reflns_Friedel_coverage 0.683
_reflns_Friedel_fraction_full 0.774
_reflns_Friedel_fraction_max 0.712
_reflns_number_gt 6893
_reflns_number_total 7360
_reflns_threshold_expression 'I > 2\s(I)'
_cod_data_source_file c7ce01756a2.cif
_cod_data_source_block redok_abs
_cod_depositor_comments 'Adding full bibliography for 7230034.cif.'
_cod_database_code 7230034
_shelxl_version_number 2013-4
_shelx_space_group_comment
;
The symmetry employed for this shelxl refinement is uniquely defined
by the following loop, which should always be used as a source of
symmetry information in preference to the above space-group names.
They are only intended as comments.
;
_olex2_refinement_description
;
1. Fixed Uiso
 At 1.2 times of:
  All C(H,H) groups, All N(H,H) groups
2.a Secondary CH2 refined with riding coordinates:
 C1(H1A,H1B), C2(H2A,H2B), N1(H1C,H1D), N3(H3A,H3B), C7(H7A,H7B), C8(H8A,H8B),
 N2(H2C,H2D), C4(H4A,H4B), C5(H5A,H5B), C3(H3C,H3D), C6(H6A,H6B), N5(H5C,H5D),
 C14(H14A,H14B), C15(H15A,H15B), C16(H16A,H16B), C13(H13A,H13B), C9(H9A,H9B),
 N4(H4C,H4D), C12(H12A,H12B), C11(H11A,H11B), C10(H10A,H10B)
;
_olex2_submission_special_instructions 'No special instructions were received'

loop_
_space_group_symop_operation_xyz
'x, y, z'
'-x, -y, z+1/2'
'x, -y, z+1/2'
'-x, y, z'
'x+1/2, y+1/2, z'
'-x+1/2, -y+1/2, z+1/2'
'x+1/2, -y+1/2, z+1/2'
'-x+1/2, y+1/2, z'

loop_
_atom_site_label
_atom_site_type_symbol
_atom_site_fract_x
_atom_site_fract_y
_atom_site_fract_z
_atom_site_U_iso_or_equiv
_atom_site_adp_type
_atom_site_occupancy
_atom_site_site_symmetry_order
_atom_site_calc_flag
_atom_site_refinement_flags_posn
_atom_site_refinement_flags_adp
_atom_site_refinement_flags_occupancy
In1 In 0.5000 0.56572(2) 0.42222(2) 0.00970(7) Uani 1 2 d S T P
Cl2 Cl 0.55526(2) 0.50334(5) 0.31808(6) 0.01327(16) Uani 1 1 d . . .
Cl1 Cl 0.5000 0.43515(8) 0.53219(9) 0.0180(2) Uani 1 2 d S T P
Cl3 Cl 0.44602(2) 0.65221(5) 0.51031(6) 0.01410(16) Uani 1 1 d . . .
O1 O 0.5000 0.6824(2) 0.3072(2) 0.0135(7) Uani 1 2 d S T P
C1 C 0.46332(10) 0.7360(2) 0.2893(2) 0.0134(7) Uani 1 1 d . . .
H1A H 0.4634 0.7903 0.3312 0.016 Uiso 1 1 calc R . .
H1B H 0.4383 0.6995 0.3044 0.016 Uiso 1 1 calc R . .
C2 C 0.46188(10) 0.7656(2) 0.1859(2) 0.0139(7) Uani 1 1 d . . .
H2A H 0.4605 0.7115 0.1439 0.017 Uiso 1 1 calc R . .
H2B H 0.4368 0.8031 0.1745 0.017 Uiso 1 1 calc R . .
N1 N 0.5000 0.8200(2) 0.1634(3) 0.0138(8) Uani 1 2 d S T P
H1C H 0.5000 0.8367 0.0948 0.017 Uiso 1 2 calc RS T P
H1D H 0.5000 0.8768 0.2013 0.017 Uiso 1 2 calc RS T P
In3 In 0.0000 0.55058(2) 0.38700(3) 0.00990(7) Uani 1 2 d S T P
Cl10 Cl -0.05505(2) 0.47225(5) 0.29446(6) 0.01299(15) Uani 1 1 d . . .
Cl9 Cl 0.0000 0.44018(8) 0.51783(9) 0.0179(2) Uani 1 2 d S T P
Cl11 Cl 0.05459(2) 0.64849(5) 0.46051(6) 0.01447(15) Uani 1 1 d . . .
O3 O 0.0000 0.6517(2) 0.2594(2) 0.0128(7) Uani 1 2 d S T P
N3 N 0.0000 0.8400(2) 0.2142(3) 0.0139(8) Uani 1 2 d S T P
H3A H 0.0000 0.9038 0.2369 0.017 Uiso 1 2 calc RS T P
H3B H 0.0000 0.8408 0.1435 0.017 Uiso 1 2 calc RS T P
C7 C 0.03686(10) 0.6934(2) 0.2212(2) 0.0146(7) Uani 1 1 d . . .
H7A H 0.0369 0.6880 0.1507 0.018 Uiso 1 1 calc R . .
H7B H 0.0617 0.6618 0.2461 0.018 Uiso 1 1 calc R . .
C8 C 0.03831(10) 0.7928(2) 0.2492(2) 0.0146(7) Uani 1 1 d . . .
H8A H 0.0402 0.7983 0.3195 0.018 Uiso 1 1 calc R . .
H8B H 0.0632 0.8219 0.2210 0.018 Uiso 1 1 calc R . .
In2 In 0.25064(2) 0.52522(2) 0.44958(2) 0.00926(5) Uani 1 1 d . . .
Cl5 Cl 0.30600(2) 0.47106(5) 0.33999(6) 0.01301(15) Uani 1 1 d . . .
Cl8 Cl 0.19554(2) 0.47123(5) 0.33893(6) 0.01278(15) Uani 1 1 d . . .
Cl7 Cl 0.19686(2) 0.60471(5) 0.54435(6) 0.01266(15) Uani 1 1 d . . .
Cl6 Cl 0.30452(2) 0.60383(5) 0.54542(6) 0.01272(15) Uani 1 1 d . . .
Cl4 Cl 0.25071(2) 0.38371(6) 0.54270(6) 0.01433(16) Uani 1 1 d . . .
O2 O 0.25008(6) 0.65860(17) 0.35003(18) 0.0134(5) Uani 1 1 d . . .
N2 N 0.24941(8) 0.81190(19) 0.2244(2) 0.0126(6) Uani 1 1 d . . .
H2C H 0.2492 0.8643 0.2689 0.015 Uiso 1 1 calc R . .
H2D H 0.2493 0.8359 0.1583 0.015 Uiso 1 1 calc R . .
C4 C 0.21142(10) 0.7548(2) 0.2403(2) 0.0128(6) Uani 1 1 d . . .
H4A H 0.2101 0.7059 0.1917 0.015 Uiso 1 1 calc R . .
H4B H 0.1863 0.7930 0.2339 0.015 Uiso 1 1 calc R . .
C5 C 0.28789(10) 0.7564(2) 0.2405(2) 0.0127(6) Uani 1 1 d . . .
H5A H 0.3127 0.7956 0.2342 0.015 Uiso 1 1 calc R . .
H5B H 0.2897 0.7075 0.1920 0.015 Uiso 1 1 calc R . .
C3 C 0.21308(10) 0.7135(2) 0.3390(2) 0.0131(6) Uani 1 1 d . . .
H3C H 0.2130 0.7626 0.3875 0.016 Uiso 1 1 calc R . .
H3D H 0.1882 0.6752 0.3495 0.016 Uiso 1 1 calc R . .
C6 C 0.28647(10) 0.7152(2) 0.3393(2) 0.0128(6) Uani 1 1 d . . .
H6A H 0.3117 0.6781 0.3500 0.015 Uiso 1 1 calc R . .
H6B H 0.2860 0.7643 0.3876 0.015 Uiso 1 1 calc R . .
O5 O 0.37294(8) 0.31777(15) 0.63535(18) 0.0182(5) Uani 1 1 d . . .
N5 N 0.38316(8) 0.46539(18) 0.5054(2) 0.0137(6) Uani 1 1 d . . .
H5C H 0.4025 0.5054 0.4700 0.016 Uiso 1 1 calc R . .
H5D H 0.3545 0.4841 0.4893 0.016 Uiso 1 1 calc R . .
C14 C 0.38977(10) 0.3685(2) 0.4751(2) 0.0157(7) Uani 1 1 d . . .
H14A H 0.4194 0.3522 0.4823 0.019 Uiso 1 1 calc R . .
H14B H 0.3821 0.3613 0.4071 0.019 Uiso 1 1 calc R . .
C15 C 0.39010(10) 0.4766(2) 0.6102(2) 0.0152(7) Uani 1 1 d . . .
H15A H 0.3828 0.5394 0.6298 0.018 Uiso 1 1 calc R . .
H15B H 0.4197 0.4662 0.6255 0.018 Uiso 1 1 calc R . .
C16 C 0.36344(10) 0.4091(2) 0.6637(2) 0.0161(7) Uani 1 1 d . . .
H16A H 0.3682 0.4158 0.7332 0.019 Uiso 1 1 calc R . .
H16B H 0.3338 0.4218 0.6509 0.019 Uiso 1 1 calc R . .
C13 C 0.36345(11) 0.3066(2) 0.5361(3) 0.0176(7) Uani 1 1 d . . .
H13A H 0.3338 0.3204 0.5251 0.021 Uiso 1 1 calc R . .
H13B H 0.3684 0.2425 0.5173 0.021 Uiso 1 1 calc R . .
O4 O 0.12816(7) 0.32635(15) 0.63185(17) 0.0177(5) Uani 1 1 d . . .
C9 C 0.11135(10) 0.3652(2) 0.4682(2) 0.0161(7) Uani 1 1 d . . .
H9A H 0.1193 0.3535 0.4011 0.019 Uiso 1 1 calc R . .
H9B H 0.0819 0.3478 0.4763 0.019 Uiso 1 1 calc R . .
N4 N 0.11682(8) 0.46449(17) 0.4909(2) 0.0138(6) Uani 1 1 d . . .
H4C H 0.1453 0.4836 0.4739 0.017 Uiso 1 1 calc R . .
H4D H 0.0971 0.5009 0.4523 0.017 Uiso 1 1 calc R . .
C12 C 0.10934(10) 0.4824(2) 0.5950(2) 0.0146(7) Uani 1 1 d . . .
H12A H 0.0797 0.4718 0.6103 0.018 Uiso 1 1 calc R . .
H12B H 0.1160 0.5466 0.6100 0.018 Uiso 1 1 calc R . .
C11 C 0.13627(10) 0.4198(2) 0.6543(3) 0.0164(7) Uani 1 1 d . . .
H11A H 0.1659 0.4336 0.6419 0.020 Uiso 1 1 calc R . .
H11B H 0.1308 0.4306 0.7229 0.020 Uiso 1 1 calc R . .
C10 C 0.13813(10) 0.3095(2) 0.5342(3) 0.0159(7) Uani 1 1 d . . .
H10A H 0.1342 0.2440 0.5201 0.019 Uiso 1 1 calc R . .
H10B H 0.1677 0.3246 0.5229 0.019 Uiso 1 1 calc R . .

loop_
_atom_site_aniso_label
_atom_site_aniso_U_11
_atom_site_aniso_U_22
_atom_site_aniso_U_33
_atom_site_aniso_U_23
_atom_site_aniso_U_13
_atom_site_aniso_U_12
In1 0.01048(16) 0.00853(14) 0.01009(15) 0.00061(12) 0.000 0.000
Cl2 0.0135(4) 0.0127(4) 0.0136(4) -0.0008(3) 0.0021(3) 0.0008(3)
Cl1 0.0137(6) 0.0186(6) 0.0219(6) 0.0121(5) 0.000 0.000
Cl3 0.0140(4) 0.0143(4) 0.0140(4) -0.0023(3) 0.0020(3) 0.0020(3)
O1 0.0116(16) 0.0094(15) 0.0193(18) 0.0041(14) 0.000 0.000
C1 0.0137(17) 0.0130(16) 0.0136(16) 0.0031(13) 0.0025(13) 0.0042(12)
C2 0.0133(17) 0.0131(16) 0.0154(17) 0.0019(13) -0.0024(12) 0.0003(13)
N1 0.019(2) 0.0112(19) 0.011(2) 0.0014(16) 0.000 0.000
In3 0.01067(16) 0.00938(13) 0.00963(14) 0.00080(12) 0.000 0.000
Cl10 0.0141(4) 0.0116(4) 0.0132(4) 0.0001(3) -0.0025(3) -0.0012(3)
Cl9 0.0130(6) 0.0233(6) 0.0174(6) 0.0103(5) 0.000 0.000
Cl11 0.0149(4) 0.0147(3) 0.0138(4) -0.0023(3) -0.0022(3) -0.0025(3)
O3 0.0120(16) 0.0101(16) 0.0164(17) 0.0037(13) 0.000 0.000
N3 0.022(2) 0.0079(17) 0.011(2) 0.0014(15) 0.000 0.000
C7 0.0160(17) 0.0135(15) 0.0143(17) 0.0011(13) 0.0040(13) 0.0006(13)
C8 0.0175(17) 0.0135(15) 0.0129(17) 0.0016(13) -0.0026(13) -0.0034(13)
In2 0.00954(10) 0.00858(10) 0.00965(10) 0.00031(9) -0.00013(8) 0.00001(7)
Cl5 0.0125(4) 0.0137(4) 0.0128(4) -0.0020(3) 0.0024(3) -0.0001(3)
Cl8 0.0123(4) 0.0140(4) 0.0121(4) -0.0018(3) -0.0021(3) -0.0004(3)
Cl7 0.0114(4) 0.0134(4) 0.0132(4) -0.0021(3) 0.0009(3) 0.0013(3)
Cl6 0.0112(4) 0.0131(4) 0.0139(4) -0.0025(3) -0.0011(3) -0.0010(3)
Cl4 0.0140(4) 0.0131(4) 0.0159(4) 0.0052(3) -0.0005(3) -0.0001(3)
O2 0.0113(11) 0.0101(11) 0.0188(13) 0.0057(10) 0.0011(9) 0.0012(8)
N2 0.0160(14) 0.0106(13) 0.0112(14) 0.0030(12) 0.0004(10) 0.0000(10)
C4 0.0128(16) 0.0129(15) 0.0128(15) -0.0023(13) -0.0015(13) -0.0014(12)
C5 0.0115(16) 0.0130(15) 0.0136(16) 0.0006(13) 0.0009(13) 0.0004(12)
C3 0.0097(16) 0.0139(15) 0.0156(17) 0.0033(13) 0.0004(12) 0.0025(12)
C6 0.0097(16) 0.0145(15) 0.0141(16) 0.0022(13) 0.0006(12) -0.0020(12)
O5 0.0190(13) 0.0139(11) 0.0215(13) 0.0039(10) 0.0022(10) 0.0006(10)
N5 0.0138(14) 0.0136(13) 0.0138(14) 0.0011(11) -0.0001(11) -0.0014(10)
C14 0.0131(16) 0.0157(16) 0.0184(18) -0.0041(13) 0.0008(12) 0.0010(12)
C15 0.0131(16) 0.0172(17) 0.0153(17) -0.0011(13) -0.0020(13) -0.0011(13)
C16 0.0132(17) 0.0198(17) 0.0153(17) -0.0006(14) 0.0012(13) 0.0007(13)
C13 0.0168(17) 0.0124(16) 0.0235(18) -0.0033(14) 0.0016(14) -0.0008(13)
O4 0.0160(13) 0.0169(12) 0.0202(13) 0.0050(11) -0.0007(9) 0.0003(10)
C9 0.0156(16) 0.0144(15) 0.0184(19) -0.0012(13) 0.0002(13) -0.0006(12)
N4 0.0125(13) 0.0135(13) 0.0155(14) 0.0019(11) -0.0006(11) 0.0010(10)
C12 0.0119(16) 0.0152(16) 0.0167(17) -0.0028(14) 0.0016(13) 0.0000(12)
C11 0.0144(17) 0.0186(17) 0.0161(17) -0.0015(14) -0.0008(13) 0.0001(13)
C10 0.0126(17) 0.0153(16) 0.0198(18) -0.0015(14) 0.0000(13) 0.0021(13)

loop_
_atom_type_symbol
_atom_type_description
_atom_type_scat_dispersion_real
_atom_type_scat_dispersion_imag
_atom_type_scat_source
C C 0.0033 0.0016 'International Tables Vol C Tables 4.2.6.8 and 6.1.1.4'
H H 0.0000 0.0000 'International Tables Vol C Tables 4.2.6.8 and 6.1.1.4'
N N 0.0061 0.0033 'International Tables Vol C Tables 4.2.6.8 and 6.1.1.4'
O O 0.0106 0.0060 'International Tables Vol C Tables 4.2.6.8 and 6.1.1.4'
Cl Cl 0.1484 0.1585 'International Tables Vol C Tables 4.2.6.8 and 6.1.1.4'
In In -0.7276 1.3100 'International Tables Vol C Tables 4.2.6.8 and 6.1.1.4'

loop_
_geom_angle_atom_site_label_1
_geom_angle_atom_site_label_2
_geom_angle_atom_site_label_3
_geom_angle
_geom_angle_site_symmetry_1
_geom_angle_site_symmetry_3
Cl2 In1 Cl2 91.93(4) 4_655 .
Cl2 In1 Cl3 88.73(3) . 4_655
Cl2 In1 Cl3 88.73(3) 4_655 .
Cl2 In1 Cl3 170.25(3) 4_655 4_655
Cl2 In1 Cl3 170.25(3) . .
Cl1 In1 Cl2 94.60(4) . .
Cl1 In1 Cl2 94.60(4) . 4_655
Cl1 In1 Cl3 95.04(4) . 4_655
Cl1 In1 Cl3 95.04(4) . .
Cl3 In1 Cl3 88.99(4) 4_655 .
O1 In1 Cl2 82.33(6) . 4_655
O1 In1 Cl2 82.33(6) . .
O1 In1 Cl1 175.55(9) . .
O1 In1 Cl3 88.13(7) . 4_655
O1 In1 Cl3 88.13(7) . .
C1 O1 In1 121.12(17) . .
C1 O1 In1 121.12(17) 4_655 .
C1 O1 C1 110.1(3) . 4_655
O1 C1 H1A 109.6 . .
O1 C1 H1B 109.6 . .
O1 C1 C2 110.4(3) . .
H1A C1 H1B 108.1 . .
C2 C1 H1A 109.6 . .
C2 C1 H1B 109.6 . .
C1 C2 H2A 109.8 . .
C1 C2 H2B 109.8 . .
H2A C2 H2B 108.3 . .
N1 C2 C1 109.2(3) . .
N1 C2 H2A 109.8 . .
N1 C2 H2B 109.8 . .
C2 N1 C2 110.1(3) 4_655 .
C2 N1 H1C 109.6 4_655 .
C2 N1 H1C 109.6 . .
C2 N1 H1D 109.6 . .
C2 N1 H1D 109.6 4_655 .
H1C N1 H1D 108.1 . .
Cl10 In3 Cl10 91.35(4) . 4
Cl10 In3 Cl11 170.96(3) 4 4
Cl10 In3 Cl11 170.96(3) . .
Cl10 In3 Cl11 88.76(3) 4 .
Cl10 In3 Cl11 88.76(3) . 4
Cl9 In3 Cl10 94.81(4) . 4
Cl9 In3 Cl10 94.81(4) . .
Cl9 In3 Cl11 94.19(4) . 4
Cl9 In3 Cl11 94.19(4) . .
Cl11 In3 Cl11 89.71(4) 4 .
O3 In3 Cl10 83.94(6) . .
O3 In3 Cl10 83.94(6) . 4
O3 In3 Cl9 178.21(9) . .
O3 In3 Cl11 87.08(6) . 4
O3 In3 Cl11 87.08(6) . .
C7 O3 In3 123.91(17) 4 .
C7 O3 In3 123.91(17) . .
C7 O3 C7 111.2(3) 4 .
H3A N3 H3B 108.0 . .
C8 N3 H3A 109.4 4 .
C8 N3 H3A 109.4 . .
C8 N3 H3B 109.4 4 .
C8 N3 H3B 109.4 . .
C8 N3 C8 111.0(3) 4 .
O3 C7 H7A 109.7 . .
O3 C7 H7B 109.7 . .
O3 C7 C8 109.9(3) . .
H7A C7 H7B 108.2 . .
C8 C7 H7A 109.7 . .
C8 C7 H7B 109.7 . .
N3 C8 C7 109.6(3) . .
N3 C8 H8A 109.7 . .
N3 C8 H8B 109.7 . .
C7 C8 H8A 109.7 . .
C7 C8 H8B 109.7 . .
H8A C8 H8B 108.2 . .
Cl5 In2 Cl8 91.48(4) . .
Cl7 In2 Cl5 170.08(3) . .
Cl7 In2 Cl8 89.10(4) . .
Cl7 In2 Cl6 88.89(4) . .
Cl6 In2 Cl5 88.88(4) . .
Cl6 In2 Cl8 170.33(3) . .
Cl4 In2 Cl5 93.23(3) . .
Cl4 In2 Cl8 93.53(3) . .
Cl4 In2 Cl7 96.61(4) . .
Cl4 In2 Cl6 96.09(4) . .
O2 In2 Cl5 84.73(6) . .
O2 In2 Cl8 83.87(6) . .
O2 In2 Cl7 85.49(6) . .
O2 In2 Cl6 86.54(6) . .
O2 In2 Cl4 176.65(7) . .
C3 O2 In2 121.46(17) . .
C6 O2 In2 121.51(17) . .
C6 O2 C3 109.7(2) . .
H2C N2 H2D 108.1 . .
C4 N2 H2C 109.6 . .
C4 N2 H2D 109.6 . .
C4 N2 C5 110.4(3) . .
C5 N2 H2C 109.6 . .
C5 N2 H2D 109.6 . .
N2 C4 H4A 109.8 . .
N2 C4 H4B 109.8 . .
N2 C4 C3 109.3(3) . .
H4A C4 H4B 108.3 . .
C3 C4 H4A 109.8 . .
C3 C4 H4B 109.8 . .
N2 C5 H5A 109.8 . .
N2 C5 H5B 109.8 . .
N2 C5 C6 109.3(3) . .
H5A C5 H5B 108.3 . .
C6 C5 H5A 109.8 . .
C6 C5 H5B 109.8 . .
O2 C3 C4 110.5(3) . .
O2 C3 H3C 109.5 . .
O2 C3 H3D 109.5 . .
C4 C3 H3C 109.5 . .
C4 C3 H3D 109.5 . .
H3C C3 H3D 108.1 . .
O2 C6 C5 110.5(3) . .
O2 C6 H6A 109.5 . .
O2 C6 H6B 109.6 . .
C5 C6 H6A 109.5 . .
C5 C6 H6B 109.5 . .
H6A C6 H6B 108.1 . .
C16 O5 C13 109.3(3) . .
H5C N5 H5D 108.0 . .
C14 N5 H5C 109.4 . .
C14 N5 H5D 109.4 . .
C15 N5 H5C 109.4 . .
C15 N5 H5D 109.4 . .
C15 N5 C14 111.2(2) . .
N5 C14 H14A 109.8 . .
N5 C14 H14B 109.8 . .
N5 C14 C13 109.4(3) . .
H14A C14 H14B 108.2 . .
C13 C14 H14A 109.8 . .
C13 C14 H14B 109.8 . .
N5 C15 H15A 109.8 . .
N5 C15 H15B 109.8 . .
N5 C15 C16 109.2(3) . .
H15A C15 H15B 108.3 . .
C16 C15 H15A 109.8 . .
C16 C15 H15B 109.8 . .
O5 C16 C15 110.8(3) . .
O5 C16 H16A 109.5 . .
O5 C16 H16B 109.5 . .
C15 C16 H16A 109.5 . .
C15 C16 H16B 109.5 . .
H16A C16 H16B 108.1 . .
O5 C13 C14 111.1(3) . .
O5 C13 H13A 109.4 . .
O5 C13 H13B 109.4 . .
C14 C13 H13A 109.4 . .
C14 C13 H13B 109.4 . .
H13A C13 H13B 108.0 . .
C10 O4 C11 109.6(2) . .
H9A C9 H9B 108.3 . .
N4 C9 H9A 109.8 . .
N4 C9 H9B 109.8 . .
N4 C9 C10 109.3(3) . .
C10 C9 H9A 109.8 . .
C10 C9 H9B 109.8 . .
C9 N4 H4C 109.5 . .
C9 N4 H4D 109.5 . .
H4C N4 H4D 108.1 . .
C12 N4 C9 110.9(2) . .
C12 N4 H4C 109.5 . .
C12 N4 H4D 109.5 . .
N4 C12 H12A 109.8 . .
N4 C12 H12B 109.8 . .
N4 C12 C11 109.5(3) . .
H12A C12 H12B 108.2 . .
C11 C12 H12A 109.8 . .
C11 C12 H12B 109.8 . .
O4 C11 C12 111.0(3) . .
O4 C11 H11A 109.4 . .
O4 C11 H11B 109.4 . .
C12 C11 H11A 109.4 . .
C12 C11 H11B 109.4 . .
H11A C11 H11B 108.0 . .
O4 C10 C9 111.4(3) . .
O4 C10 H10A 109.3 . .
O4 C10 H10B 109.3 . .
C9 C10 H10A 109.3 . .
C9 C10 H10B 109.3 . .
H10A C10 H10B 108.0 . .

loop_
_geom_bond_atom_site_label_1
_geom_bond_atom_site_label_2
_geom_bond_distance
_geom_bond_site_symmetry_2
In1 Cl2 2.4771(9) .
In1 Cl2 2.4771(9) 4_655
In1 Cl1 2.4591(13) .
In1 Cl3 2.4819(9) .
In1 Cl3 2.4819(9) 4_655
In1 O1 2.351(3) .
O1 C1 1.442(3) 4_655
O1 C1 1.442(3) .
C1 H1A 0.9900 .
C1 H1B 0.9900 .
C1 C2 1.512(4) .
C2 H2A 0.9900 .
C2 H2B 0.9900 .
C2 N1 1.498(4) .
N1 C2 1.498(4) 4_655
N1 H1C 0.9900 .
N1 H1D 0.9900 .
In3 Cl10 2.4796(9) 4
In3 Cl10 2.4796(9) .
In3 Cl9 2.4461(14) .
In3 Cl11 2.4943(9) 4
In3 Cl11 2.4943(9) .
In3 O3 2.323(3) .
O3 C7 1.440(4) 4
O3 C7 1.440(4) .
N3 H3A 0.9900 .
N3 H3B 0.9900 .
N3 C8 1.498(4) .
N3 C8 1.498(4) 4
C7 H7A 0.9900 .
C7 H7B 0.9900 .
C7 C8 1.512(4) .
C8 H8A 0.9900 .
C8 H8B 0.9900 .
In2 Cl5 2.4838(9) .
In2 Cl8 2.4863(9) .
In2 Cl7 2.4752(9) .
In2 Cl6 2.4796(9) .
In2 Cl4 2.4532(11) .
In2 O2 2.404(3) .
O2 C3 1.448(4) .
O2 C6 1.445(4) .
N2 H2C 0.9900 .
N2 H2D 0.9900 .
N2 C4 1.500(4) .
N2 C5 1.501(4) .
C4 H4A 0.9900 .
C4 H4B 0.9900 .
C4 C3 1.511(4) .
C5 H5A 0.9900 .
C5 H5B 0.9900 .
C5 C6 1.510(4) .
C3 H3C 0.9900 .
C3 H3D 0.9900 .
C6 H6A 0.9900 .
C6 H6B 0.9900 .
O5 C16 1.431(4) .
O5 C13 1.433(4) .
N5 H5C 0.9900 .
N5 H5D 0.9900 .
N5 C14 1.499(4) .
N5 C15 1.494(4) .
C14 H14A 0.9900 .
C14 H14B 0.9900 .
C14 C13 1.508(5) .
C15 H15A 0.9900 .
C15 H15B 0.9900 .
C15 C16 1.511(5) .
C16 H16A 0.9900 .
C16 H16B 0.9900 .
C13 H13A 0.9900 .
C13 H13B 0.9900 .
O4 C11 1.432(4) .
O4 C10 1.426(4) .
C9 H9A 0.9900 .
C9 H9B 0.9900 .
C9 N4 1.502(4) .
C9 C10 1.506(5) .
N4 H4C 0.9900 .
N4 H4D 0.9900 .
N4 C12 1.500(4) .
C12 H12A 0.9900 .
C12 H12B 0.9900 .
C12 C11 1.512(5) .
C11 H11A 0.9900 .
C11 H11B 0.9900 .
C10 H10A 0.9900 .
C10 H10B 0.9900 .

loop_
_geom_hbond_atom_site_label_D
_geom_hbond_atom_site_label_H
_geom_hbond_atom_site_label_A
_geom_hbond_distance_DH
_geom_hbond_distance_HA
_geom_hbond_distance_DA
_geom_hbond_angle_DHA
_geom_hbond_site_symmetry_A
N1 H1C Cl11 0.99 2.58 3.373(4) 136.5 7_564
N1 H1C Cl11 0.99 2.58 3.373(4) 136.5 6_564
N1 H1D Cl10 0.99 2.61 3.394(3) 136.2 8
N1 H1D Cl10 0.99 2.61 3.394(3) 136.2 5
N3 H3A Cl2 0.99 2.57 3.323(3) 132.9 8
N3 H3A Cl2 0.99 2.57 3.323(3) 132.9 5_455
N3 H3B Cl3 0.99 2.55 3.345(4) 137.0 7_464
N3 H3B Cl3 0.99 2.55 3.345(4) 137.0 6_564
N2 H2C Cl5 0.99 2.57 3.357(3) 136.3 8
N2 H2C Cl8 0.99 2.57 3.345(3) 135.2 8
N2 H2D Cl7 0.99 2.51 3.295(3) 135.7 6_564
N2 H2D Cl6 0.99 2.51 3.291(3) 135.7 6_564
N5 H5C Cl2 0.99 2.52 3.336(3) 139.0 4_655
N5 H5C Cl3 0.99 2.63 3.411(3) 135.6 .
N5 H5D Cl5 0.99 2.62 3.399(3) 135.9 .
N5 H5D Cl6 0.99 2.51 3.297(3) 136.2 .
N4 H4C Cl8 0.99 2.49 3.313(3) 139.8 .
N4 H4C Cl7 0.99 2.63 3.384(3) 133.5 .
N4 H4D Cl10 0.99 2.63 3.397(3) 134.8 4
N4 H4D Cl11 0.99 2.57 3.392(3) 140.6 .

loop_
_geom_torsion_atom_site_label_1
_geom_torsion_atom_site_label_2
_geom_torsion_atom_site_label_3
_geom_torsion_atom_site_label_4
_geom_torsion
_geom_torsion_site_symmetry_1
_geom_torsion_site_symmetry_4
In1 O1 C1 C2 -148.6(2) . .
O1 C1 C2 N1 -58.7(4) . .
C1 O1 C1 C2 61.6(4) 4_655 .
C1 C2 N1 C2 56.2(4) . 4_655
In3 O3 C7 C8 -107.0(3) . .
O3 C7 C8 N3 -57.5(4) . .
C7 O3 C7 C8 61.9(4) 4 .
C8 N3 C8 C7 54.7(4) 4 .
In2 O2 C3 C4 -147.7(2) . .
In2 O2 C6 C5 147.6(2) . .
N2 C4 C3 O2 -58.6(3) . .
N2 C5 C6 O2 58.8(3) . .
C4 N2 C5 C6 -55.7(4) . .
C5 N2 C4 C3 55.6(4) . .
C3 O2 C6 C5 -62.0(3) . .
C6 O2 C3 C4 61.9(3) . .
N5 C14 C13 O5 -57.6(4) . .
N5 C15 C16 O5 58.5(4) . .
C14 N5 C15 C16 -53.7(3) . .
C15 N5 C14 C13 53.3(4) . .
C16 O5 C13 C14 62.5(3) . .
C13 O5 C16 C15 -62.9(3) . .
C9 N4 C12 C11 53.3(3) . .
N4 C9 C10 O4 58.1(4) . .
N4 C12 C11 O4 -57.6(3) . .
C11 O4 C10 C9 -62.6(3) . .
C10 O4 C11 C12 62.1(3) . .
C10 C9 N4 C12 -53.3(3) . .
